data_4320931
loop_
_publ_author_name
'Bernd F. Straub'
'Frank Rominger'
'Peter Hofmann'

_publ_contact_author_address
;
        Organisch-Chemisches Institut
        Universit\"at Heidelberg
        Im Neuenheimer Feld 270
        D-69120 Heidelberg
        Germany
;
_publ_contact_author_email ph@phindigo.oci.uni-heidelberg.de
_publ_contact_author_fax '049 6221 54-4885'
_publ_contact_author_name 'Hofmann, Peter'
_publ_contact_author_phone '049 6221 54- 8502'
_publ_section_title
;
 A Trigonal Planar \m3-Fluorido Coinage Metal Complex from a Dicationic
 (Diphosphinomethane)copper(I) Dimer: Syntheses, Structures, and Bonding
;
_journal_name_full 'Inorganic Chemistry'
_journal_page_first 2113
_journal_page_last 2119
_journal_paper_doi 10.1021/ic991173w
_journal_volume 39
_journal_year 2000
_chemical_formula_sum 'C44 H96 Cu2 F6 O8 P4 S2'
_chemical_formula_weight 1182.29
_chemical_name_systematic
;

 ?

;
_space_group_IT_number 43
_symmetry_cell_setting orthorhombic
_symmetry_space_group_name_Hall 'F 2 -2d'
_symmetry_space_group_name_H-M 'F d d 2'
_atom_sites_solution_hydrogens geom
_atom_sites_solution_primary direct
_atom_sites_solution_secondary difmap
_audit_creation_method SHELXL-97
_cell_angle_alpha 90.00
_cell_angle_beta 90.00
_cell_angle_gamma 90.00
_cell_formula_units_Z 8
_cell_length_a 20.24670(10)
_cell_length_b 41.7750(4)
_cell_length_c 13.6175(2)
_cell_measurement_temperature 200(2)
_cell_volume 11517.8(2)
_computing_cell_refinement 'Bruker SMART'
_computing_data_collection 'Bruker SMART'
_computing_data_reduction 'Bruker SHELXTL'
_computing_molecular_graphics 'Bruker SHELXTL'
_computing_publication_material 'Bruker SHELXTL'
_computing_structure_refinement 'SHELXL-97 (Sheldrick, 1997)'
_computing_structure_solution 'SHELXS-97 (Sheldrick, 1990)'
_diffrn_ambient_temperature 200(2)
_diffrn_measured_fraction_theta_full 0.944
_diffrn_measured_fraction_theta_max 0.944
_diffrn_measurement_device_type 'CCD area detector'
_diffrn_measurement_method 'phi and omega scans'
_diffrn_radiation_monochromator graphite
_diffrn_radiation_source 'fine-focus sealed tube'
_diffrn_radiation_type MoK\a
_diffrn_radiation_wavelength 0.71073
_diffrn_reflns_av_R_equivalents 0.0264
_diffrn_reflns_av_sigmaI/netI 0.0282
_diffrn_reflns_limit_h_max 24
_diffrn_reflns_limit_h_min -24
_diffrn_reflns_limit_k_max 50
_diffrn_reflns_limit_k_min -49
_diffrn_reflns_limit_l_max 16
_diffrn_reflns_limit_l_min -16
_diffrn_reflns_number 21193
_diffrn_reflns_theta_full 25.66
_diffrn_reflns_theta_max 25.66
_diffrn_reflns_theta_min 1.87
_exptl_absorpt_coefficient_mu 0.986
_exptl_absorpt_correction_T_max 0.82
_exptl_absorpt_correction_T_min 0.61
_exptl_absorpt_correction_type multi-scan
_exptl_absorpt_process_details 'Blessing, Acta Cryst. (1995) A51 33-38.'
_exptl_crystal_colour colorless
_exptl_crystal_density_diffrn 1.364
_exptl_crystal_density_method 'not measured'
_exptl_crystal_description polyhedron
_exptl_crystal_F_000 5024
_exptl_crystal_size_max .55
_exptl_crystal_size_mid .45
_exptl_crystal_size_min .26
_refine_diff_density_max 0.317
_refine_diff_density_min -0.357
_refine_diff_density_rms 0.047
_refine_ls_abs_structure_details 'Flack H D (1983), Acta Cryst. A39, 876-881'
_refine_ls_abs_structure_Flack 0.014(10)
_refine_ls_extinction_method none
_refine_ls_goodness_of_fit_ref 1.048
_refine_ls_hydrogen_treatment mixed
_refine_ls_matrix_type full
_refine_ls_number_parameters 310
_refine_ls_number_reflns 4975
_refine_ls_number_restraints 1
_refine_ls_restrained_S_all 1.048
_refine_ls_R_factor_all 0.0316
_refine_ls_R_factor_gt 0.0297
_refine_ls_shift/su_max 0.018
_refine_ls_shift/su_mean 0.001
_refine_ls_structure_factor_coef Fsqd
_refine_ls_weighting_details 'calc w=1/[\s^2^(Fo^2^)+(0.0389P)^2^+17.2375P] where P=(Fo^2^+2Fc^2^)/3'
_refine_ls_weighting_scheme calc
_refine_ls_wR_factor_gt 0.0730
_refine_ls_wR_factor_ref 0.0740
_reflns_number_gt 4763
_reflns_number_total 4975
_reflns_threshold_expression >2sigma(I)
_cod_data_source_file ic991173w_3.cif
_cod_data_source_block '[1](O3SCF3)2'
_cod_depositor_comments
;
The following automatic conversions were performed:

'_symmetry_cell_setting' value 'Orthorhombic' changed to
'orthorhombic' according to the built-in table from CIF Core
dictionary named 'cif_core.dic' version 2.4.1 from 2010-06-29.

Automatic conversion script
Id: cif_fix_values 1646 2011-03-28 12:23:43Z adriana 
;
_cod_database_code 4320931

loop_
_symmetry_equiv_pos_as_xyz
'x, y, z'
'-x, -y, z'
'x+1/4, -y+1/4, z+1/4'
'-x+1/4, y+1/4, z+1/4'
'x, y+1/2, z+1/2'
'-x, -y+1/2, z+1/2'
'x+1/4, -y+3/4, z+3/4'
'-x+1/4, y+3/4, z+3/4'
'x+1/2, y, z+1/2'
'-x+1/2, -y, z+1/2'
'x+3/4, -y+1/4, z+3/4'
'-x+3/4, y+1/4, z+3/4'
'x+1/2, y+1/2, z'
'-x+1/2, -y+1/2, z'
'x+3/4, -y+3/4, z+1/4'
'-x+3/4, y+3/4, z+1/4'

loop_
_atom_site_label
_atom_site_type_symbol
_atom_site_fract_x
_atom_site_fract_y
_atom_site_fract_z
_atom_site_U_iso_or_equiv
_atom_site_adp_type
_atom_site_occupancy
_atom_site_symmetry_multiplicity
_atom_site_calc_flag
_atom_site_refinement_flags
_atom_site_disorder_assembly
_atom_site_disorder_group
Cu1 Cu 0.020479(16) 0.031146(7) 0.52720(3) 0.03489(10) Uani 1 1 d . . .
P1 P 0.12647(4) 0.018324(17) 0.55092(7) 0.0460(2) Uani 1 1 d . . .
P2 P -0.07925(3) 0.052381(14) 0.50036(5) 0.02614(14) Uani 1 1 d . . .
C10 C -0.14823(13) 0.02400(6) 0.5244(2) 0.0379(6) Uani 1 1 d . . .
H10A H -0.1739 0.0323 0.5808 0.046 Uiso 1 1 calc R . .
H10B H -0.1778 0.0242 0.4665 0.046 Uiso 1 1 calc R . .
C11 C 0.18089(18) 0.04339(8) 0.4664(4) 0.0668(12) Uani 1 1 d . . .
C12 C 0.2546(2) 0.03904(11) 0.4850(6) 0.110(2) Uani 1 1 d . . .
H12A H 0.2797 0.0519 0.4378 0.165 Uiso 1 1 calc R . .
H12B H 0.2662 0.0164 0.4773 0.165 Uiso 1 1 calc R . .
H12C H 0.2652 0.0460 0.5519 0.165 Uiso 1 1 calc R . .
C13 C 0.1602(3) 0.07880(9) 0.4780(5) 0.0985(18) Uani 1 1 d . . .
H13A H 0.1690 0.0859 0.5453 0.148 Uiso 1 1 calc R . .
H13B H 0.1129 0.0810 0.4639 0.148 Uiso 1 1 calc R . .
H13C H 0.1855 0.0920 0.4320 0.148 Uiso 1 1 calc R . .
C14 C 0.1644(2) 0.03381(9) 0.3620(4) 0.0698(12) Uani 1 1 d . . .
H14A H 0.1882 0.0477 0.3161 0.105 Uiso 1 1 calc R . .
H14B H 0.1168 0.0360 0.3512 0.105 Uiso 1 1 calc R . .
H14C H 0.1777 0.0115 0.3510 0.105 Uiso 1 1 calc R . .
C15 C 0.1475(2) 0.02444(9) 0.6835(3) 0.0674(13) Uani 1 1 d . . .
C16 C 0.1491(3) 0.05984(10) 0.7108(4) 0.103(2) Uani 1 1 d . . .
H16A H 0.1458 0.0621 0.7823 0.155 Uiso 1 1 calc R . .
H16B H 0.1118 0.0709 0.6797 0.155 Uiso 1 1 calc R . .
H16C H 0.1906 0.0693 0.6880 0.155 Uiso 1 1 calc R . .
C17 C 0.2110(2) 0.00798(12) 0.7175(4) 0.106(2) Uani 1 1 d . . .
H17A H 0.2491 0.0182 0.6862 0.159 Uiso 1 1 calc R . .
H17B H 0.2096 -0.0147 0.6992 0.159 Uiso 1 1 calc R . .
H17C H 0.2150 0.0099 0.7890 0.159 Uiso 1 1 calc R . .
C18 C 0.0890(3) 0.00987(11) 0.7404(3) 0.0886(16) Uani 1 1 d . . .
H18A H 0.0974 0.0114 0.8111 0.133 Uiso 1 1 calc R . .
H18B H 0.0838 -0.0127 0.7220 0.133 Uiso 1 1 calc R . .
H18C H 0.0485 0.0216 0.7242 0.133 Uiso 1 1 calc R . .
C21 C -0.08563(14) 0.06279(6) 0.36621(19) 0.0321(6) Uani 1 1 d . . .
C22 C -0.15646(17) 0.06851(9) 0.3296(3) 0.0559(9) Uani 1 1 d . . .
H22A H -0.1760 0.0865 0.3654 0.084 Uiso 1 1 calc R . .
H22B H -0.1830 0.0492 0.3407 0.084 Uiso 1 1 calc R . .
H22C H -0.1556 0.0734 0.2592 0.084 Uiso 1 1 calc R . .
C23 C -0.05638(16) 0.03426(7) 0.3102(2) 0.0439(7) Uani 1 1 d . . .
H23A H -0.0596 0.0382 0.2394 0.066 Uiso 1 1 calc R . .
H23B H -0.0810 0.0148 0.3269 0.066 Uiso 1 1 calc R . .
H23C H -0.0099 0.0316 0.3286 0.066 Uiso 1 1 calc R . .
C24 C -0.0424(2) 0.09172(8) 0.3427(3) 0.0566(9) Uani 1 1 d . . .
H24A H -0.0374 0.0937 0.2713 0.085 Uiso 1 1 calc R . .
H24B H 0.0012 0.0889 0.3728 0.085 Uiso 1 1 calc R . .
H24C H -0.0631 0.1111 0.3688 0.085 Uiso 1 1 calc R . .
C25 C -0.09350(17) 0.08874(6) 0.5793(2) 0.0440(7) Uani 1 1 d . . .
C26 C -0.15293(16) 0.10886(7) 0.5489(3) 0.0480(8) Uani 1 1 d . . .
H26A H -0.1925 0.0953 0.5473 0.072 Uiso 1 1 calc R . .
H26B H -0.1452 0.1179 0.4835 0.072 Uiso 1 1 calc R . .
H26C H -0.1593 0.1262 0.5963 0.072 Uiso 1 1 calc R . .
C27 C -0.1050(3) 0.07755(10) 0.6854(3) 0.0946(18) Uani 1 1 d . . .
H27A H -0.1036 0.0960 0.7296 0.142 Uiso 1 1 calc R . .
H27B H -0.0705 0.0623 0.7040 0.142 Uiso 1 1 calc R . .
H27C H -0.1483 0.0672 0.6902 0.142 Uiso 1 1 calc R . .
C28 C -0.03082(18) 0.10940(8) 0.5788(3) 0.0692(12) Uani 1 1 d . . .
H28A H -0.0198 0.1153 0.5111 0.104 Uiso 1 1 calc R . .
H28B H 0.0058 0.0973 0.6075 0.104 Uiso 1 1 calc R . .
H28C H -0.0384 0.1288 0.6175 0.104 Uiso 1 1 calc R . .
S1 S 0.33146(4) -0.05821(2) 0.53141(8) 0.0620(3) Uani 1 1 d . . .
O1 O 0.30315(14) -0.03987(9) 0.4533(2) 0.0837(9) Uani 1 1 d . . .
O2 O 0.29034(16) -0.06056(8) 0.6176(2) 0.0831(9) Uani 1 1 d . . .
O3 O 0.3630(2) -0.08709(8) 0.5007(3) 0.1065(13) Uani 1 1 d . . .
C1 C 0.3996(2) -0.03378(12) 0.5722(4) 0.0843(15) Uani 1 1 d . . .
F1 F 0.37750(16) -0.00588(7) 0.6083(3) 0.1321(14) Uani 1 1 d . . .
F2 F 0.43331(14) -0.04720(10) 0.6442(3) 0.1250(13) Uani 1 1 d . . .
F3 F 0.44166(16) -0.02738(11) 0.5008(3) 0.1400(15) Uani 1 1 d . . .
C2 C 0.2252(12) 0.1346(5) 0.253(2) 0.51(2) Uani 1 1 d . . .
C3 C 0.1807(8) 0.1710(6) 0.251(2) 0.410(16) Uani 1 1 d . . .
C4 C 0.1218(7) 0.1513(2) 0.3519(4) 0.211(7) Uani 1 1 d . . .
C5 C 0.1388(7) 0.14761(18) 0.2832(8) 0.186(5) Uani 1 1 d . . .
C6 C 0.1033(7) 0.1278(3) 0.1967(9) 0.229(6) Uani 1 1 d . . .

loop_
_atom_site_aniso_label
_atom_site_aniso_U_11
_atom_site_aniso_U_22
_atom_site_aniso_U_33
_atom_site_aniso_U_23
_atom_site_aniso_U_13
_atom_site_aniso_U_12
Cu1 0.03903(17) 0.02279(15) 0.04287(18) -0.00698(14) -0.01657(15) 0.00961(13)
P1 0.0430(4) 0.0239(3) 0.0712(6) -0.0182(3) -0.0318(4) 0.0106(3)
P2 0.0338(3) 0.0178(3) 0.0268(3) 0.0015(2) -0.0016(3) 0.0063(2)
C10 0.0404(14) 0.0243(12) 0.0491(16) 0.0108(13) 0.0161(14) 0.0110(10)
C11 0.0452(19) 0.0295(16) 0.126(4) -0.0011(19) -0.027(2) -0.0049(14)
C12 0.047(2) 0.071(3) 0.210(7) 0.023(4) -0.036(3) -0.019(2)
C13 0.117(4) 0.0273(18) 0.151(5) -0.008(2) -0.052(4) 0.000(2)
C14 0.054(2) 0.044(2) 0.111(4) 0.004(2) 0.009(2) -0.0066(16)
C15 0.073(3) 0.050(2) 0.079(3) -0.0352(19) -0.046(2) 0.0294(19)
C16 0.136(4) 0.055(3) 0.119(4) -0.056(3) -0.071(4) 0.031(3)
C17 0.107(3) 0.100(4) 0.111(4) -0.058(3) -0.084(3) 0.058(3)
C18 0.121(4) 0.077(3) 0.068(3) -0.033(2) -0.049(3) 0.041(3)
C21 0.0386(15) 0.0301(14) 0.0277(13) 0.0073(11) -0.0012(11) 0.0021(11)
C22 0.055(2) 0.071(2) 0.0423(18) 0.0098(16) -0.0153(15) 0.0190(17)
C23 0.0531(18) 0.0415(16) 0.0371(16) -0.0032(12) 0.0056(14) -0.0012(13)
C24 0.078(2) 0.0405(17) 0.052(2) 0.0161(15) 0.0117(17) -0.0097(17)
C25 0.063(2) 0.0241(13) 0.0449(17) -0.0081(12) -0.0030(14) 0.0141(13)
C26 0.0516(17) 0.0276(14) 0.065(2) -0.0025(14) 0.0056(16) 0.0111(13)
C27 0.199(5) 0.052(2) 0.0327(19) -0.0122(17) -0.002(3) 0.044(3)
C28 0.064(2) 0.0431(19) 0.101(3) -0.035(2) -0.029(2) 0.0095(17)
S1 0.0585(5) 0.0604(5) 0.0670(6) -0.0232(5) -0.0282(5) 0.0059(4)
O1 0.0586(16) 0.117(3) 0.0759(19) 0.0070(18) -0.0254(15) 0.0058(17)
O2 0.081(2) 0.096(2) 0.073(2) -0.0085(17) -0.0182(16) -0.0017(17)
O3 0.144(3) 0.0711(19) 0.105(3) -0.0495(19) -0.034(2) 0.028(2)
C1 0.052(2) 0.091(3) 0.109(4) -0.039(3) -0.027(3) 0.006(2)
F1 0.112(2) 0.086(2) 0.198(4) -0.071(2) -0.046(2) -0.0020(18)
F2 0.0791(18) 0.176(3) 0.120(2) -0.046(2) -0.0661(18) 0.0359(19)
F3 0.0684(18) 0.208(4) 0.143(4) -0.014(3) -0.015(2) -0.033(2)
C2 0.47(3) 0.39(3) 0.66(4) -0.35(3) 0.43(3) -0.29(2)
C3 0.184(12) 0.49(3) 0.56(4) -0.20(3) -0.080(18) -0.150(17)
C4 0.459(19) 0.157(7) 0.017(2) -0.021(3) 0.030(5) 0.098(9)
C5 0.315(15) 0.088(5) 0.156(9) -0.004(6) -0.080(10) 0.036(7)
C6 0.300(14) 0.201(11) 0.186(10) -0.065(9) 0.097(10) -0.090(11)

loop_
_atom_type_symbol
_atom_type_description
_atom_type_scat_dispersion_real
_atom_type_scat_dispersion_imag
_atom_type_scat_source
C C 0.0033 0.0016 'International Tables Vol C Tables 4.2.6.8 and 6.1.1.4'
H H 0.0000 0.0000 'International Tables Vol C Tables 4.2.6.8 and 6.1.1.4'
O O 0.0106 0.0060 'International Tables Vol C Tables 4.2.6.8 and 6.1.1.4'
F F 0.0171 0.0103 'International Tables Vol C Tables 4.2.6.8 and 6.1.1.4'
S S 0.1246 0.1234 'International Tables Vol C Tables 4.2.6.8 and 6.1.1.4'
Cu Cu 0.3201 1.2651 'International Tables Vol C Tables 4.2.6.8 and 6.1.1.4'
P P 0.1023 0.0942 'International Tables Vol C Tables 4.2.6.8 and 6.1.1.4'

loop_
_geom_angle_atom_site_label_1
_geom_angle_atom_site_label_2
_geom_angle_atom_site_label_3
_geom_angle
_geom_angle_site_symmetry_1
_geom_angle_site_symmetry_3
_geom_angle_publ_flag
P1 Cu1 P2 170.35(3) . . ?
P1 Cu1 Cu1 93.62(2) . 2 ?
P2 Cu1 Cu1 95.96(2) . 2 ?
C10 P1 C15 105.27(15) 2 . ?
C10 P1 C11 105.56(16) 2 . ?
C15 P1 C11 112.1(2) . . ?
C10 P1 Cu1 115.33(9) 2 . ?
C15 P1 Cu1 108.93(14) . . ?
C11 P1 Cu1 109.64(11) . . ?
C10 P2 C21 105.45(14) . . ?
C10 P2 C25 107.35(14) . . ?
C21 P2 C25 110.94(13) . . ?
C10 P2 Cu1 113.35(8) . . ?
C21 P2 Cu1 108.20(9) . . ?
C25 P2 Cu1 111.41(11) . . ?
P1 C10 P2 117.55(14) 2 . ?
C14 C11 C12 109.9(5) . . ?
C14 C11 C13 106.8(4) . . ?
C12 C11 C13 111.3(3) . . ?
C14 C11 P1 107.1(2) . . ?
C12 C11 P1 113.6(3) . . ?
C13 C11 P1 107.9(4) . . ?
C16 C15 C17 110.1(3) . . ?
C16 C15 C18 106.1(4) . . ?
C17 C15 C18 108.5(4) . . ?
C16 C15 P1 111.8(3) . . ?
C17 C15 P1 114.9(3) . . ?
C18 C15 P1 104.8(3) . . ?
C24 C21 C23 106.8(2) . . ?
C24 C21 C22 110.1(3) . . ?
C23 C21 C22 108.6(3) . . ?
C24 C21 P2 110.3(2) . . ?
C23 C21 P2 106.04(18) . . ?
C22 C21 P2 114.5(2) . . ?
C26 C25 C28 109.9(3) . . ?
C26 C25 C27 107.7(3) . . ?
C28 C25 C27 107.5(4) . . ?
C26 C25 P2 114.2(2) . . ?
C28 C25 P2 108.9(2) . . ?
C27 C25 P2 108.3(2) . . ?
O3 S1 O1 114.4(2) . . ?
O3 S1 O2 116.0(2) . . ?
O1 S1 O2 114.23(19) . . ?
O3 S1 C1 103.1(2) . . ?
O1 S1 C1 103.4(2) . . ?
O2 S1 C1 103.2(2) . . ?
F2 C1 F3 107.5(4) . . ?
F2 C1 F1 105.7(4) . . ?
F3 C1 F1 108.0(5) . . ?
F2 C1 S1 112.6(4) . . ?
F3 C1 S1 112.4(4) . . ?
F1 C1 S1 110.4(3) . . ?
C3 C2 C5 43.8(9) . . ?
C5 C3 C2 72.4(15) . . ?
C5 C3 C4 27.7(8) . . ?
C2 C3 C4 86.7(14) . . ?
C5 C4 C3 39.0(9) . . ?
C4 C5 C3 113.3(15) . . ?
C4 C5 C6 127.3(16) . . ?
C3 C5 C6 114.5(15) . . ?
C4 C5 C2 124.4(16) . . ?
C3 C5 C2 63.8(14) . . ?
C6 C5 C2 96.1(10) . . ?

loop_
_geom_bond_atom_site_label_1
_geom_bond_atom_site_label_2
_geom_bond_distance
_geom_bond_site_symmetry_2
_geom_bond_publ_flag
Cu1 P1 2.2352(8) . ?
Cu1 P2 2.2355(7) . ?
Cu1 Cu1 2.7309(6) 2 ?
P1 C10 1.857(2) 2 ?
P1 C15 1.873(4) . ?
P1 C11 1.906(4) . ?
P2 C10 1.861(3) . ?
P2 C21 1.882(3) . ?
P2 C25 1.883(3) . ?
C10 P1 1.857(2) 2 ?
C11 C14 1.515(7) . ?
C11 C12 1.524(5) . ?
C11 C13 1.546(5) . ?
C15 C16 1.525(5) . ?
C15 C17 1.530(5) . ?
C15 C18 1.540(7) . ?
C21 C24 1.527(4) . ?
C21 C23 1.534(4) . ?
C21 C22 1.537(4) . ?
C25 C26 1.525(4) . ?
C25 C28 1.535(5) . ?
C25 C27 1.536(5) . ?
S1 O3 1.427(3) . ?
S1 O1 1.431(3) . ?
S1 O2 1.443(3) . ?
S1 C1 1.804(4) . ?
C1 F2 1.319(6) . ?
C1 F3 1.319(7) . ?
C1 F1 1.342(5) . ?
C2 C3 1.77(3) . ?
C2 C5 1.88(3) . ?
C3 C5 1.36(2) . ?
C3 C4 1.99(3) . ?
C4 C5 1.007(13) . ?
C5 C6 1.611(14) . ?
